data_7024502
loop_
_publ_author_name
'Dash, Chandrakanta'
'Shaikh, Mobin M.'
'Butcher, Ray J.'
'Ghosh, Prasenjit'

_publ_section_title
;
 A comparison between nickel and palladium precatalysts of 1,2,4-triazole
 based N-heterocyclic carbenes in hydroamination of activated olefins.
;
_journal_issue 10
_journal_name_full 'Dalton transactions (Cambridge, England : 2003)'
_journal_page_first 2515
_journal_page_last 2524
_journal_paper_doi 10.1039/b917892a
_journal_volume 39
_journal_year 2010
_chemical_formula_moiety 'C16 H26 Br2 N6 Ni'
_chemical_formula_sum 'C16 H26 Br2 N6 Ni'
_chemical_formula_weight 520.92
_chemical_name_systematic
;
?
;
_space_group_IT_number 14
_symmetry_cell_setting monoclinic
_symmetry_space_group_name_Hall '-P 2yn'
_symmetry_space_group_name_H-M 'P 1 21/n 1'
_atom_sites_solution_hydrogens geom
_atom_sites_solution_primary direct
_atom_sites_solution_secondary difmap
_audit_creation_method SHELXL-97
_cell_angle_alpha 90.00
_cell_angle_beta 104.068(11)
_cell_angle_gamma 90.00
_cell_formula_units_Z 8
_cell_length_a 11.5509(13)
_cell_length_b 16.5181(16)
_cell_length_c 22.475(2)
_cell_measurement_reflns_used 3599
_cell_measurement_temperature 150(2)
_cell_measurement_theta_max 32.8484
_cell_measurement_theta_min 3.0176
_cell_volume 4159.6(7)
_computing_cell_refinement 'CrysAlis RED, Oxford Diffraction Ltd.,'
_computing_data_collection 'CrysAlis CCD, Oxford Diffraction Ltd.,'
_computing_data_reduction 'CrysAlis RED, Oxford Diffraction Ltd.,'
_computing_molecular_graphics Ortep3
_computing_publication_material Shelx97
_computing_structure_refinement 'SHELXL-97 (Sheldrick, 2008)'
_computing_structure_solution 'SHELXS-97 (Sheldrick, 2008)'
_diffrn_ambient_temperature 150(2)
_diffrn_detector_area_resol_mean 15.9948
_diffrn_measured_fraction_theta_full 0.995
_diffrn_measured_fraction_theta_max 0.995
_diffrn_measurement_device_type 'OXFORD DIFFRACTION XCALIBUR-S'
_diffrn_measurement_method \w/q-scan
_diffrn_radiation_monochromator graphite
_diffrn_radiation_source 'Enhance (Mo) X-ray Source'
_diffrn_radiation_type MoK\a
_diffrn_radiation_wavelength 0.71073
_diffrn_reflns_av_R_equivalents 0.1909
_diffrn_reflns_av_sigmaI/netI 0.1208
_diffrn_reflns_limit_h_max 12
_diffrn_reflns_limit_h_min -13
_diffrn_reflns_limit_k_max 19
_diffrn_reflns_limit_k_min -19
_diffrn_reflns_limit_l_max 26
_diffrn_reflns_limit_l_min -26
_diffrn_reflns_number 31433
_diffrn_reflns_theta_full 25.00
_diffrn_reflns_theta_max 25.00
_diffrn_reflns_theta_min 3.06
_exptl_absorpt_coefficient_mu 4.787
_exptl_absorpt_correction_T_max 0.4795
_exptl_absorpt_correction_T_min 0.3929
_exptl_absorpt_correction_type multi-scan
_exptl_absorpt_process_details
;
CrysAlis RED, Oxford Diffraction Ltd.,
Version 1.171.32.15 (release 10-01-2008 CrysAlis171 .NET)
(compiled Jan 10 2008,16:37:18)
Empirical absorption correction using spherical harmonics,
implemented in SCALE3 ABSPACK scaling algorithm.
;
_exptl_crystal_colour red
_exptl_crystal_density_diffrn 1.664
_exptl_crystal_density_method 'not measured'
_exptl_crystal_description block
_exptl_crystal_F_000 2096
_exptl_crystal_size_max 0.24
_exptl_crystal_size_mid 0.22
_exptl_crystal_size_min 0.18
_refine_diff_density_max 1.661
_refine_diff_density_min -1.498
_refine_diff_density_rms 0.228
_refine_ls_extinction_method none
_refine_ls_goodness_of_fit_ref 0.939
_refine_ls_hydrogen_treatment constr
_refine_ls_matrix_type full
_refine_ls_number_parameters 469
_refine_ls_number_reflns 7296
_refine_ls_number_restraints 75
_refine_ls_restrained_S_all 0.935
_refine_ls_R_factor_all 0.1322
_refine_ls_R_factor_gt 0.0642
_refine_ls_shift/su_max 0.001
_refine_ls_shift/su_mean 0.000
_refine_ls_structure_factor_coef Fsqd
_refine_ls_weighting_details 'calc w=1/[\s^2^(Fo^2^)+(0.1109P)^2^] where P=(Fo^2^+2Fc^2^)/3'
_refine_ls_weighting_scheme calc
_refine_ls_wR_factor_gt 0.1646
_refine_ls_wR_factor_ref 0.2186
_reflns_number_gt 3651
_reflns_number_total 7296
_reflns_threshold_expression >2sigma(I)
_cod_data_source_file b917892a.txt
_cod_data_source_block pg243a
_cod_depositor_comments
;
The following automatic conversions were performed:

'_symmetry_cell_setting' value 'Monoclinic' changed to 'monoclinic'
according to /home/saulius/struct/CIF-dictionaries/cif_core.dic
dictionary named 'cif_core.dic' version 2.4.2 from 2011-04-26.

Automatic conversion script
Id: cif_fix_values 1891 2012-01-12 08:04:46Z andrius 
;
_cod_original_cell_volume 4159.5(7)
_cod_original_sg_symbol_H-M 'P 21/n'
_cod_database_code 7024502

loop_
_symmetry_equiv_pos_as_xyz
'x, y, z'
'-x+1/2, y+1/2, -z+1/2'
'-x, -y, -z'
'x-1/2, -y-1/2, z-1/2'

loop_
_atom_site_label
_atom_site_type_symbol
_atom_site_fract_x
_atom_site_fract_y
_atom_site_fract_z
_atom_site_U_iso_or_equiv
_atom_site_adp_type
_atom_site_occupancy
_atom_site_symmetry_multiplicity
_atom_site_calc_flag
_atom_site_refinement_flags
_atom_site_disorder_assembly
_atom_site_disorder_group
Ni1 Ni 0.42420(10) 0.24438(6) 0.95549(4) 0.0228(3) Uani 1 1 d . . .
Ni2 Ni 0.74352(10) 0.49959(6) 0.75404(4) 0.0202(3) Uani 1 1 d . . .
Br1 Br 0.42395(11) 0.38442(6) 0.95746(4) 0.0457(3) Uani 1 1 d . . .
Br2 Br 0.41891(11) 0.10496(6) 0.95581(4) 0.0483(4) Uani 1 1 d . . .
Br3 Br 0.74557(9) 0.63888(5) 0.75927(4) 0.0364(3) Uani 1 1 d . . .
Br4 Br 0.74353(9) 0.36007(5) 0.75055(4) 0.0365(3) Uani 1 1 d . . .
N1 N 0.5210(7) 0.2452(4) 1.0863(3) 0.0321(18) Uani 1 1 d . A .
N2 N 0.3361(6) 0.2435(4) 1.0678(3) 0.0267(17) Uani 1 1 d . . .
N3 N 0.4980(7) 0.2443(4) 1.1432(3) 0.0265(17) Uani 1 1 d . . .
N4 N 0.3347(7) 0.2584(4) 0.8229(3) 0.0223(16) Uani 1 1 d . . .
N5 N 0.5213(6) 0.2336(4) 0.8451(3) 0.0233(17) Uani 1 1 d . . .
N6 N 0.3677(7) 0.2576(4) 0.7675(3) 0.0269(17) Uani 1 1 d . . .
N7 N 0.8511(7) 0.4810(4) 0.8846(3) 0.0286(18) Uani 1 1 d . . .
N8 N 0.6697(6) 0.5154(4) 0.8712(3) 0.0269(17) Uani 1 1 d . . .
N9 N 0.8341(7) 0.4890(5) 0.9429(3) 0.0351(19) Uani 1 1 d . . .
N10 N 0.6522(6) 0.5251(4) 0.6211(3) 0.0260(17) Uani 1 1 d . . .
N11 N 0.8308(6) 0.4846(4) 0.6415(3) 0.0240(17) Uani 1 1 d . . .
N12 N 0.6809(7) 0.5199(4) 0.5652(3) 0.0323(19) Uani 1 1 d . . .
C1 C 0.4275(8) 0.2438(5) 1.0403(3) 0.0239(19) Uani 1 1 d . A .
C2 C 0.3834(9) 0.2437(4) 1.1312(3) 0.025(2) Uani 1 1 d . A .
H2 H 0.3377 0.2433 1.1611 0.030 Uiso 1 1 calc R . .
C3 C 0.6464(8) 0.2445(6) 1.0815(4) 0.039(3) Uani 1 1 d . . .
H3 H 0.6438 0.2477 1.0368 0.047 Uiso 1 1 calc R A .
C4 C 0.7064(10) 0.1661(6) 1.1040(5) 0.054(3) Uani 1 1 d . A .
H4A H 0.7062 0.1584 1.1472 0.081 Uiso 1 1 calc R . .
H4B H 0.7889 0.1671 1.0998 0.081 Uiso 1 1 calc R . .
H4C H 0.6633 0.1214 1.0796 0.081 Uiso 1 1 calc R . .
C5 C 0.7100(10) 0.3201(7) 1.1106(5) 0.060(4) Uani 1 1 d . A .
H5A H 0.6693 0.3680 1.0897 0.090 Uiso 1 1 calc R . .
H5B H 0.7928 0.3194 1.1068 0.090 Uiso 1 1 calc R . .
H5C H 0.7092 0.3219 1.1541 0.090 Uiso 1 1 calc R . .
C6A C 0.210(3) 0.238(3) 1.0388(17) 0.037(2) Uani 0.537(13) 1 d PDU A 1
H6AA H 0.1880 0.1796 1.0328 0.045 Uiso 0.537(13) 1 calc PR A 1
H6AB H 0.1946 0.2630 0.9978 0.045 Uiso 0.537(13) 1 calc PR A 1
C7A C 0.1309(15) 0.2755(12) 1.0731(7) 0.039(2) Uani 0.537(13) 1 d PDU A 1
H7AA H 0.1289 0.3330 1.0728 0.047 Uiso 0.537(13) 1 calc PR A 1
C8A C 0.0656(18) 0.241(3) 1.1029(10) 0.043(3) Uani 0.537(13) 1 d PDU A 1
H8AA H 0.0640 0.1833 1.1048 0.052 Uiso 0.537(13) 1 calc PR A 1
H8AB H 0.0182 0.2720 1.1234 0.052 Uiso 0.537(13) 1 calc PR A 1
C6B C 0.203(4) 0.248(3) 1.035(2) 0.037(2) Uani 0.463(13) 1 d PDU A 2
H6BA H 0.1780 0.3048 1.0272 0.045 Uiso 0.463(13) 1 calc PR A 2
H6BB H 0.1883 0.2191 0.9953 0.045 Uiso 0.463(13) 1 calc PR A 2
C7B C 0.1322(18) 0.2096(13) 1.0741(8) 0.039(2) Uani 0.463(13) 1 d PDU A 2
H7BA H 0.1556 0.1574 1.0905 0.047 Uiso 0.463(13) 1 calc PR A 2
C8B C 0.042(2) 0.242(3) 1.0869(12) 0.043(3) Uani 0.463(13) 1 d PDU A 2
H8BA H 0.0167 0.2945 1.0711 0.052 Uiso 0.463(13) 1 calc PR A 2
H8BB H 0.0002 0.2149 1.1123 0.052 Uiso 0.463(13) 1 calc PR A 2
C9 C 0.4266(9) 0.2444(5) 0.8698(3) 0.028(2) Uani 1 1 d . . .
C10 C 0.4784(9) 0.2438(5) 0.7830(4) 0.032(2) Uani 1 1 d . . .
H10 H 0.5272 0.2407 0.7546 0.038 Uiso 1 1 calc R . .
C11 C 0.2106(8) 0.2682(5) 0.8242(3) 0.026(2) Uani 1 1 d . . .
H11 H 0.2066 0.2722 0.8681 0.031 Uiso 1 1 calc R . .
C12 C 0.1399(10) 0.1963(6) 0.7967(4) 0.043(3) Uani 1 1 d . . .
H12A H 0.1426 0.1911 0.7537 0.064 Uiso 1 1 calc R . .
H12B H 0.0569 0.2029 0.7992 0.064 Uiso 1 1 calc R . .
H12C H 0.1735 0.1475 0.8192 0.064 Uiso 1 1 calc R . .
C13 C 0.1607(9) 0.3464(5) 0.7919(4) 0.041(3) Uani 1 1 d . . .
H13A H 0.2107 0.3921 0.8106 0.062 Uiso 1 1 calc R . .
H13B H 0.0790 0.3546 0.7961 0.062 Uiso 1 1 calc R . .
H13C H 0.1604 0.3428 0.7484 0.062 Uiso 1 1 calc R . .
C14 C 0.6447(9) 0.2131(6) 0.8777(4) 0.037(2) Uani 1 1 d . . .
H14A H 0.6427 0.1680 0.9064 0.045 Uiso 1 1 calc R . .
H14B H 0.6882 0.1941 0.8475 0.045 Uiso 1 1 calc R . .
C15 C 0.7097(9) 0.2808(6) 0.9119(4) 0.038(2) Uani 1 1 d . . .
H15 H 0.6944 0.3336 0.8950 0.045 Uiso 1 1 calc R . .
C16 C 0.7888(9) 0.2729(6) 0.9651(4) 0.042(3) Uani 1 1 d . . .
H16A H 0.8059 0.2208 0.9830 0.050 Uiso 1 1 calc R . .
H16B H 0.8285 0.3192 0.9853 0.050 Uiso 1 1 calc R . .
C17 C 0.7540(9) 0.4962(5) 0.8408(4) 0.030(2) Uani 1 1 d . . .
C18 C 0.7249(9) 0.5084(5) 0.9324(3) 0.031(2) Uani 1 1 d . . .
H18 H 0.6848 0.5172 0.9640 0.037 Uiso 1 1 calc R . .
C19 C 0.9704(8) 0.4620(5) 0.8772(3) 0.030(2) Uani 1 1 d . . .
H19 H 0.9623 0.4464 0.8334 0.036 Uiso 1 1 calc R . .
C20 C 1.0218(9) 0.3904(5) 0.9166(4) 0.040(3) Uani 1 1 d . . .
H20A H 1.0301 0.4039 0.9599 0.060 Uiso 1 1 calc R . .
H20B H 1.1004 0.3770 0.9099 0.060 Uiso 1 1 calc R . .
H20C H 0.9684 0.3438 0.9056 0.060 Uiso 1 1 calc R . .
C21 C 1.0525(9) 0.5362(6) 0.8905(4) 0.042(3) Uani 1 1 d . . .
H21A H 1.0181 0.5803 0.8626 0.063 Uiso 1 1 calc R . .
H21B H 1.1313 0.5221 0.8844 0.063 Uiso 1 1 calc R . .
H21C H 1.0607 0.5537 0.9330 0.063 Uiso 1 1 calc R . .
C22 C 0.5456(9) 0.5349(6) 0.8451(4) 0.039(2) Uani 1 1 d . . .
H22A H 0.5409 0.5822 0.8176 0.046 Uiso 1 1 calc R . .
H22B H 0.5076 0.5501 0.8785 0.046 Uiso 1 1 calc R . .
C23 C 0.4786(8) 0.4666(6) 0.8099(4) 0.036(2) Uani 1 1 d . . .
H23 H 0.4823 0.4158 0.8301 0.043 Uiso 1 1 calc R . .
C24 C 0.4176(10) 0.4706(6) 0.7558(5) 0.049(3) Uani 1 1 d . . .
H24A H 0.4117 0.5203 0.7340 0.058 Uiso 1 1 calc R . .
H24B H 0.3772 0.4239 0.7364 0.058 Uiso 1 1 calc R . .
C25 C 0.7400(8) 0.5043(5) 0.6678(3) 0.026(2) Uani 1 1 d . . .
C26 C 0.7904(9) 0.4956(5) 0.5803(4) 0.033(2) Uani 1 1 d . . .
H26 H 0.8373 0.4865 0.5516 0.039 Uiso 1 1 calc R . .
C27 C 0.5344(8) 0.5534(5) 0.6226(4) 0.031(2) Uani 1 1 d . . .
H27 H 0.5354 0.5663 0.6662 0.037 Uiso 1 1 calc R . .
C28 C 0.4421(10) 0.4854(7) 0.6011(5) 0.058(3) Uani 1 1 d . . .
H28A H 0.4421 0.4697 0.5590 0.087 Uiso 1 1 calc R . .
H28B H 0.3625 0.5048 0.6022 0.087 Uiso 1 1 calc R . .
H28C H 0.4630 0.4384 0.6282 0.087 Uiso 1 1 calc R . .
C29 C 0.5020(11) 0.6283(6) 0.5861(4) 0.056(3) Uani 1 1 d . . .
H29A H 0.5633 0.6696 0.6006 0.083 Uiso 1 1 calc R . .
H29B H 0.4249 0.6482 0.5909 0.083 Uiso 1 1 calc R . .
H29C H 0.4965 0.6166 0.5428 0.083 Uiso 1 1 calc R . .
C30 C 0.9517(9) 0.4582(6) 0.6740(4) 0.037(2) Uani 1 1 d . . .
H30A H 0.9963 0.4410 0.6437 0.045 Uiso 1 1 calc R . .
H30B H 0.9457 0.4111 0.7003 0.045 Uiso 1 1 calc R . .
C31 C 1.0189(9) 0.5256(5) 0.7131(4) 0.035(2) Uani 1 1 d . . .
H31 H 0.9800 0.5536 0.7397 0.042 Uiso 1 1 calc R . .
C32 C 1.1215(11) 0.5466(6) 0.7127(5) 0.056(3) Uani 1 1 d . . .
H32A H 1.1629 0.5199 0.6867 0.068 Uiso 1 1 calc R . .
H32B H 1.1589 0.5895 0.7385 0.068 Uiso 1 1 calc R . .

loop_
_atom_site_aniso_label
_atom_site_aniso_U_11
_atom_site_aniso_U_22
_atom_site_aniso_U_33
_atom_site_aniso_U_23
_atom_site_aniso_U_13
_atom_site_aniso_U_12
Ni1 0.0209(7) 0.0357(7) 0.0123(5) 0.0010(5) 0.0049(5) 0.0029(6)
Ni2 0.0190(6) 0.0271(6) 0.0146(5) -0.0015(4) 0.0040(5) 0.0024(4)
Br1 0.0692(9) 0.0429(6) 0.0308(5) 0.0021(4) 0.0231(6) 0.0109(5)
Br2 0.0735(10) 0.0432(6) 0.0337(5) 0.0020(4) 0.0238(6) -0.0067(6)
Br3 0.0487(8) 0.0313(6) 0.0327(5) -0.0019(4) 0.0168(5) 0.0007(5)
Br4 0.0467(8) 0.0337(6) 0.0318(5) -0.0039(4) 0.0146(5) 0.0001(5)
N1 0.032(5) 0.047(5) 0.019(3) 0.002(3) 0.009(3) -0.002(4)
N2 0.020(4) 0.042(4) 0.020(3) 0.000(3) 0.008(3) 0.000(4)
N3 0.018(5) 0.043(4) 0.020(3) -0.005(3) 0.007(3) -0.011(4)
N4 0.030(5) 0.028(4) 0.008(3) 0.002(3) 0.005(3) 0.008(3)
N5 0.020(4) 0.033(4) 0.023(3) -0.001(3) 0.015(3) -0.007(3)
N6 0.026(5) 0.038(4) 0.018(3) 0.003(3) 0.006(3) 0.001(4)
N7 0.037(5) 0.032(4) 0.021(3) 0.002(3) 0.013(4) 0.008(4)
N8 0.022(5) 0.033(4) 0.032(4) -0.005(3) 0.018(4) -0.003(3)
N9 0.029(5) 0.058(5) 0.019(4) -0.002(3) 0.007(4) 0.000(4)
N10 0.020(5) 0.038(4) 0.020(3) -0.006(3) 0.006(3) 0.006(4)
N11 0.022(5) 0.030(4) 0.025(4) -0.005(3) 0.016(3) -0.001(3)
N12 0.031(5) 0.050(5) 0.016(3) -0.003(3) 0.006(4) -0.004(4)
C1 0.015(5) 0.041(5) 0.019(4) 0.000(4) 0.012(4) -0.001(4)
C2 0.044(7) 0.020(4) 0.014(4) -0.003(3) 0.012(4) -0.004(4)
C3 0.021(6) 0.078(7) 0.021(4) 0.007(5) 0.009(4) 0.002(6)
C4 0.025(8) 0.084(8) 0.053(6) 0.013(6) 0.007(6) 0.024(6)
C5 0.028(8) 0.098(10) 0.056(7) -0.011(6) 0.011(6) -0.005(6)
C6A 0.014(4) 0.070(6) 0.025(4) 0.003(5) 0.000(3) 0.008(4)
C7A 0.014(4) 0.070(5) 0.030(4) 0.004(5) -0.001(3) 0.010(5)
C8A 0.015(7) 0.076(6) 0.034(8) 0.002(8) -0.002(6) 0.010(6)
C6B 0.014(4) 0.070(6) 0.025(4) 0.003(5) 0.000(3) 0.008(4)
C7B 0.014(4) 0.070(5) 0.030(4) 0.004(5) -0.001(3) 0.010(5)
C8B 0.015(7) 0.076(6) 0.034(8) 0.002(8) -0.002(6) 0.010(6)
C9 0.046(6) 0.027(5) 0.014(4) 0.002(4) 0.011(4) 0.004(5)
C10 0.036(7) 0.039(5) 0.022(4) -0.001(4) 0.012(4) -0.008(5)
C11 0.014(5) 0.051(6) 0.012(4) 0.000(4) 0.001(4) 0.013(4)
C12 0.030(7) 0.067(7) 0.031(5) 0.004(5) 0.006(5) -0.009(5)
C13 0.044(8) 0.047(6) 0.035(5) 0.008(5) 0.013(5) 0.014(5)
C14 0.030(7) 0.050(6) 0.036(5) -0.006(5) 0.016(5) 0.012(5)
C15 0.027(6) 0.052(6) 0.034(5) -0.003(5) 0.008(5) -0.005(5)
C16 0.029(6) 0.070(7) 0.025(5) 0.000(5) 0.004(5) 0.000(5)
C17 0.041(7) 0.029(5) 0.018(4) -0.003(4) 0.006(5) -0.001(4)
C18 0.045(7) 0.034(5) 0.014(4) -0.004(4) 0.010(5) -0.004(5)
C19 0.028(6) 0.048(6) 0.016(4) 0.002(4) 0.005(4) 0.000(5)
C20 0.040(7) 0.045(6) 0.040(5) 0.005(4) 0.020(5) 0.013(5)
C21 0.029(7) 0.057(6) 0.041(5) -0.013(5) 0.010(5) -0.016(5)
C22 0.028(7) 0.053(6) 0.039(5) -0.007(5) 0.014(5) 0.004(5)
C23 0.023(6) 0.046(6) 0.036(5) 0.015(5) 0.004(5) 0.005(5)
C24 0.041(8) 0.056(7) 0.050(6) 0.014(5) 0.013(6) -0.005(6)
C25 0.022(6) 0.041(5) 0.013(4) -0.007(4) 0.001(4) -0.003(4)
C26 0.026(6) 0.047(6) 0.032(5) -0.010(4) 0.020(5) -0.010(5)
C27 0.024(6) 0.042(5) 0.026(4) 0.005(4) 0.005(4) 0.011(5)
C28 0.039(8) 0.093(9) 0.047(6) -0.020(6) 0.017(6) -0.009(7)
C29 0.059(9) 0.069(7) 0.040(5) 0.011(6) 0.016(6) 0.032(6)
C30 0.031(7) 0.044(6) 0.038(5) 0.005(5) 0.009(5) 0.016(5)
C31 0.028(7) 0.038(5) 0.046(6) 0.006(5) 0.022(5) 0.004(5)
C32 0.056(9) 0.042(6) 0.070(7) 0.004(6) 0.014(7) 0.000(6)

loop_
_atom_type_symbol
_atom_type_description
_atom_type_scat_dispersion_real
_atom_type_scat_dispersion_imag
_atom_type_scat_source
C C 0.0033 0.0016 'International Tables Vol C Tables 4.2.6.8 and 6.1.1.4'
H H 0.0000 0.0000 'International Tables Vol C Tables 4.2.6.8 and 6.1.1.4'
N N 0.0061 0.0033 'International Tables Vol C Tables 4.2.6.8 and 6.1.1.4'
Ni Ni 0.3393 1.1124 'International Tables Vol C Tables 4.2.6.8 and 6.1.1.4'
Br Br -0.2901 2.4595 'International Tables Vol C Tables 4.2.6.8 and 6.1.1.4'

loop_
_geom_angle_atom_site_label_1
_geom_angle_atom_site_label_2
_geom_angle_atom_site_label_3
_geom_angle
C1 Ni1 C9 178.1(4)
C1 Ni1 Br2 89.2(2)
C9 Ni1 Br2 90.6(2)
C1 Ni1 Br1 89.2(2)
C9 Ni1 Br1 91.1(2)
Br2 Ni1 Br1 177.74(6)
C17 Ni2 C25 177.6(4)
C17 Ni2 Br3 88.8(2)
C25 Ni2 Br3 90.5(2)
C17 Ni2 Br4 90.3(2)
C25 Ni2 Br4 90.3(2)
Br3 Ni2 Br4 178.99(7)
C1 N1 N3 115.5(7)
C1 N1 C3 125.5(7)
N3 N1 C3 119.0(7)
C1 N2 C2 108.2(7)
C1 N2 C6A 127.6(12)
C2 N2 C6A 124.1(12)
C1 N2 C6B 125.9(12)
C2 N2 C6B 125.8(13)
C6A N2 C6B 7(4)
C2 N3 N1 103.2(7)
C9 N4 N6 111.8(7)
C9 N4 C11 127.6(6)
N6 N4 C11 120.5(6)
C9 N5 C10 105.8(7)
C9 N5 C14 127.3(7)
C10 N5 C14 126.8(7)
C10 N6 N4 103.6(7)
C17 N7 N9 113.4(7)
C17 N7 C19 127.4(7)
N9 N7 C19 119.1(7)
C17 N8 C18 105.6(8)
C17 N8 C22 127.6(7)
C18 N8 C22 126.8(7)
C18 N9 N7 102.3(7)
C25 N10 N12 113.7(7)
C25 N10 C27 127.7(6)
N12 N10 C27 118.6(7)
C26 N11 C25 107.3(7)
C26 N11 C30 126.4(7)
C25 N11 C30 126.3(7)
C26 N12 N10 102.7(7)
N1 C1 N2 103.1(6)
N1 C1 Ni1 127.5(6)
N2 C1 Ni1 129.4(6)
N3 C2 N2 110.1(7)
N3 C2 H2 125.0
N2 C2 H2 125.0
N1 C3 C4 111.2(8)
N1 C3 C5 110.1(8)
C4 C3 C5 115.6(9)
N1 C3 H3 106.4
C4 C3 H3 106.4
C5 C3 H3 106.4
C3 C4 H4A 109.5
C3 C4 H4B 109.5
H4A C4 H4B 109.5
C3 C4 H4C 109.5
H4A C4 H4C 109.5
H4B C4 H4C 109.5
C3 C5 H5A 109.5
C3 C5 H5B 109.5
H5A C5 H5B 109.5
C3 C5 H5C 109.5
H5A C5 H5C 109.5
H5B C5 H5C 109.5
N2 C6A C7A 115(3)
N2 C6A H6AA 108.6
C7A C6A H6AA 108.6
N2 C6A H6AB 108.6
C7A C6A H6AB 108.6
H6AA C6A H6AB 107.5
C8A C7A C6A 128(3)
C8A C7A H7AA 116.2
C6A C7A H7AA 116.2
C7A C8A H8AA 120.0
C7A C8A H8AB 120.0
H8AA C8A H8AB 120.0
C7B C6B N2 109(3)
C7B C6B H6BA 109.8
N2 C6B H6BA 109.8
C7B C6B H6BB 109.8
N2 C6B H6BB 109.8
H6BA C6B H6BB 108.3
C8B C7B C6B 124(3)
C8B C7B H7BA 118.1
C6B C7B H7BA 118.1
C7B C8B H8BA 120.0
C7B C8B H8BB 120.0
H8BA C8B H8BB 120.0
N4 C9 N5 105.6(6)
N4 C9 Ni1 126.2(7)
N5 C9 Ni1 128.1(7)
N6 C10 N5 113.2(8)
N6 C10 H10 123.4
N5 C10 H10 123.4
N4 C11 C12 110.4(7)
N4 C11 C13 110.3(7)
C12 C11 C13 111.9(8)
N4 C11 H11 108.0
C12 C11 H11 108.0
C13 C11 H11 108.0
C11 C12 H12A 109.5
C11 C12 H12B 109.5
H12A C12 H12B 109.5
C11 C12 H12C 109.5
H12A C12 H12C 109.5
H12B C12 H12C 109.5
C11 C13 H13A 109.5
C11 C13 H13B 109.5
H13A C13 H13B 109.5
C11 C13 H13C 109.5
H13A C13 H13C 109.5
H13B C13 H13C 109.5
C15 C14 N5 113.5(8)
C15 C14 H14A 108.9
N5 C14 H14A 108.9
C15 C14 H14B 108.9
N5 C14 H14B 108.9
H14A C14 H14B 107.7
C16 C15 C14 123.7(10)
C16 C15 H15 118.1
C14 C15 H15 118.1
C15 C16 H16A 120.0
C15 C16 H16B 120.0
H16A C16 H16B 120.0
N7 C17 N8 104.6(7)
N7 C17 Ni2 126.3(7)
N8 C17 Ni2 128.8(7)
N9 C18 N8 114.0(7)
N9 C18 H18 123.0
N8 C18 H18 123.0
N7 C19 C20 110.4(7)
N7 C19 C21 111.2(7)
C20 C19 C21 112.0(8)
N7 C19 H19 107.7
C20 C19 H19 107.7
C21 C19 H19 107.7
C19 C20 H20A 109.5
C19 C20 H20B 109.5
H20A C20 H20B 109.5
C19 C20 H20C 109.5
H20A C20 H20C 109.5
H20B C20 H20C 109.5
C19 C21 H21A 109.5
C19 C21 H21B 109.5
H21A C21 H21B 109.5
C19 C21 H21C 109.5
H21A C21 H21C 109.5
H21B C21 H21C 109.5
N8 C22 C23 112.6(8)
N8 C22 H22A 109.1
C23 C22 H22A 109.1
N8 C22 H22B 109.1
C23 C22 H22B 109.1
H22A C22 H22B 107.8
C24 C23 C22 125.1(10)
C24 C23 H23 117.5
C22 C23 H23 117.5
C23 C24 H24A 120.0
C23 C24 H24B 120.0
H24A C24 H24B 120.0
N10 C25 N11 104.0(6)
N10 C25 Ni2 129.5(6)
N11 C25 Ni2 126.5(6)
N12 C26 N11 112.4(7)
N12 C26 H26 123.8
N11 C26 H26 123.8
N10 C27 C29 111.6(8)
N10 C27 C28 109.8(7)
C29 C27 C28 111.8(9)
N10 C27 H27 107.8
C29 C27 H27 107.8
C28 C27 H27 107.8
C27 C28 H28A 109.5
C27 C28 H28B 109.5
H28A C28 H28B 109.5
C27 C28 H28C 109.5
H28A C28 H28C 109.5
H28B C28 H28C 109.5
C27 C29 H29A 109.5
C27 C29 H29B 109.5
H29A C29 H29B 109.5
C27 C29 H29C 109.5
H29A C29 H29C 109.5
H29B C29 H29C 109.5
N11 C30 C31 111.2(7)
N11 C30 H30A 109.4
C31 C30 H30A 109.4
N11 C30 H30B 109.4
C31 C30 H30B 109.4
H30A C30 H30B 108.0
C32 C31 C30 124.1(10)
C32 C31 H31 117.9
C30 C31 H31 117.9
C31 C32 H32A 120.0
C31 C32 H32B 120.0
H32A C32 H32B 120.0

loop_
_geom_bond_atom_site_label_1
_geom_bond_atom_site_label_2
_geom_bond_distance
Ni1 C1 1.897(7)
Ni1 C9 1.932(7)
Ni1 Br2 2.3039(14)
Ni1 Br1 2.3137(14)
Ni2 C17 1.925(8)
Ni2 C25 1.931(7)
Ni2 Br3 2.3037(14)
Ni2 Br4 2.3059(14)
N1 C1 1.302(11)
N1 N3 1.368(9)
N1 C3 1.478(11)
N2 C1 1.348(10)
N2 C2 1.396(10)
N2 C6A 1.45(4)
N2 C6B 1.54(5)
N3 C2 1.285(11)
N4 C9 1.323(11)
N4 N6 1.389(8)
N4 C11 1.449(11)
N5 C9 1.354(11)
N5 C10 1.373(10)
N5 C14 1.474(12)
N6 C10 1.262(12)
N7 C17 1.325(11)
N7 N9 1.376(8)
N7 C19 1.461(11)
N8 C17 1.356(10)
N8 C18 1.373(10)
N8 C22 1.447(12)
N9 C18 1.266(12)
N10 C25 1.316(10)
N10 N12 1.376(8)
N10 C27 1.447(11)
N11 C26 1.354(11)
N11 C25 1.362(10)
N11 C30 1.476(11)
N12 C26 1.291(12)
C2 H2 0.9500
C3 C4 1.498(12)
C3 C5 1.514(13)
C3 H3 1.0000
C4 H4A 0.9800
C4 H4B 0.9800
C4 H4C 0.9800
C5 H5A 0.9800
C5 H5B 0.9800
C5 H5C 0.9800
C6A C7A 1.47(3)
C6A H6AA 0.9900
C6A H6AB 0.9900
C7A C8A 1.26(2)
C7A H7AA 0.9500
C8A H8AA 0.9500
C8A H8AB 0.9500
C6B C7B 1.47(3)
C6B H6BA 0.9900
C6B H6BB 0.9900
C7B C8B 1.27(3)
C7B H7BA 0.9500
C8B H8BA 0.9500
C8B H8BB 0.9500
C10 H10 0.9500
C11 C12 1.488(12)
C11 C13 1.524(11)
C11 H11 1.0000
C12 H12A 0.9800
C12 H12B 0.9800
C12 H12C 0.9800
C13 H13A 0.9800
C13 H13B 0.9800
C13 H13C 0.9800
C14 C15 1.457(13)
C14 H14A 0.9900
C14 H14B 0.9900
C15 C16 1.323(13)
C15 H15 0.9500
C16 H16A 0.9500
C16 H16B 0.9500
C18 H18 0.9500
C19 C20 1.511(11)
C19 C21 1.535(12)
C19 H19 1.0000
C20 H20A 0.9800
C20 H20B 0.9800
C20 H20C 0.9800
C21 H21A 0.9800
C21 H21B 0.9800
C21 H21C 0.9800
C22 C23 1.482(13)
C22 H22A 0.9900
C22 H22B 0.9900
C23 C24 1.252(13)
C23 H23 0.9500
C24 H24A 0.9500
C24 H24B 0.9500
C26 H26 0.9500
C27 C29 1.481(11)
C27 C28 1.544(13)
C27 H27 1.0000
C28 H28A 0.9800
C28 H28B 0.9800
C28 H28C 0.9800
C29 H29A 0.9800
C29 H29B 0.9800
C29 H29C 0.9800
C30 C31 1.511(13)
C30 H30A 0.9900
C30 H30B 0.9900
C31 C32 1.236(13)
C31 H31 0.9500
C32 H32A 0.9500
C32 H32B 0.9500

loop_
_geom_torsion_atom_site_label_1
_geom_torsion_atom_site_label_2
_geom_torsion_atom_site_label_3
_geom_torsion_atom_site_label_4
_geom_torsion
C1 N1 N3 C2 -1.0(9)
C3 N1 N3 C2 -178.9(7)
C9 N4 N6 C10 -0.4(9)
C11 N4 N6 C10 -176.5(7)
C17 N7 N9 C18 0.7(10)
C19 N7 N9 C18 177.3(7)
C25 N10 N12 C26 -0.5(10)
C27 N10 N12 C26 178.2(7)
N3 N1 C1 N2 1.1(10)
C3 N1 C1 N2 178.8(7)
N3 N1 C1 Ni1 180.0(5)
C3 N1 C1 Ni1 -2.3(13)
C2 N2 C1 N1 -0.8(9)
C6A N2 C1 N1 -176(2)
C6B N2 C1 N1 176(3)
C2 N2 C1 Ni1 -179.6(6)
C6A N2 C1 Ni1 5(3)
C6B N2 C1 Ni1 -3(3)
C9 Ni1 C1 N1 10(10)
Br2 Ni1 C1 N1 93.0(8)
Br1 Ni1 C1 N1 -88.6(8)
C9 Ni1 C1 N2 -171(9)
Br2 Ni1 C1 N2 -88.5(7)
Br1 Ni1 C1 N2 89.9(7)
N1 N3 C2 N2 0.4(8)
C1 N2 C2 N3 0.2(9)
C6A N2 C2 N3 176(2)
C6B N2 C2 N3 -176(3)
C1 N1 C3 C4 -110.8(10)
N3 N1 C3 C4 66.9(10)
C1 N1 C3 C5 119.7(9)
N3 N1 C3 C5 -62.6(10)
C1 N2 C6A C7A -152.5(16)
C2 N2 C6A C7A 33(4)
C6B N2 C6A C7A -75(23)
N2 C6A C7A C8A -106(3)
C1 N2 C6B C7B 154(2)
C2 N2 C6B C7B -30(5)
C6A N2 C6B C7B 47(19)
N2 C6B C7B C8B 130(3)
N6 N4 C9 N5 -0.5(9)
C11 N4 C9 N5 175.2(7)
N6 N4 C9 Ni1 177.1(5)
C11 N4 C9 Ni1 -7.1(12)
C10 N5 C9 N4 1.2(9)
C14 N5 C9 N4 -177.5(7)
C10 N5 C9 Ni1 -176.4(6)
C14 N5 C9 Ni1 4.9(12)
C1 Ni1 C9 N4 -176(88)
Br2 Ni1 C9 N4 101.1(7)
Br1 Ni1 C9 N4 -77.4(7)
C1 Ni1 C9 N5 1(10)
Br2 Ni1 C9 N5 -81.8(7)
Br1 Ni1 C9 N5 99.7(7)
N4 N6 C10 N5 1.2(9)
C9 N5 C10 N6 -1.6(10)
C14 N5 C10 N6 177.1(8)
C9 N4 C11 C12 -108.2(9)
N6 N4 C11 C12 67.2(9)
C9 N4 C11 C13 127.6(8)
N6 N4 C11 C13 -57.0(9)
C9 N5 C14 C15 -74.5(11)
C10 N5 C14 C15 107.1(9)
N5 C14 C15 C16 144.7(9)
N9 N7 C17 N8 0.3(9)
C19 N7 C17 N8 -176.0(7)
N9 N7 C17 Ni2 175.0(6)
C19 N7 C17 Ni2 -1.2(12)
C18 N8 C17 N7 -1.1(9)
C22 N8 C17 N7 -177.9(8)
C18 N8 C17 Ni2 -175.7(6)
C22 N8 C17 Ni2 7.5(13)
C25 Ni2 C17 N7 -28(9)
Br3 Ni2 C17 N7 -102.0(7)
Br4 Ni2 C17 N7 77.5(7)
C25 Ni2 C17 N8 146(8)
Br3 Ni2 C17 N8 71.5(7)
Br4 Ni2 C17 N8 -109.0(7)
N7 N9 C18 N8 -1.5(10)
C17 N8 C18 N9 1.7(10)
C22 N8 C18 N9 178.6(8)
C17 N7 C19 C20 -133.7(8)
N9 N7 C19 C20 50.2(10)
C17 N7 C19 C21 101.3(10)
N9 N7 C19 C21 -74.7(9)
C17 N8 C22 C23 62.8(11)
C18 N8 C22 C23 -113.4(9)
N8 C22 C23 C24 -126.9(11)
N12 N10 C25 N11 0.1(9)
C27 N10 C25 N11 -178.4(8)
N12 N10 C25 Ni2 -178.9(6)
C27 N10 C25 Ni2 2.6(13)
C26 N11 C25 N10 0.3(9)
C30 N11 C25 N10 178.9(8)
C26 N11 C25 Ni2 179.3(6)
C30 N11 C25 Ni2 -2.1(12)
C17 Ni2 C25 N10 -147(8)
Br3 Ni2 C25 N10 -72.7(8)
Br4 Ni2 C25 N10 107.9(8)
C17 Ni2 C25 N11 34(9)
Br3 Ni2 C25 N11 108.5(7)
Br4 Ni2 C25 N11 -70.9(7)
N10 N12 C26 N11 0.7(10)
C25 N11 C26 N12 -0.7(10)
C30 N11 C26 N12 -179.2(8)
C25 N10 C27 C29 130.4(9)
N12 N10 C27 C29 -48.1(11)
C25 N10 C27 C28 -105.0(10)
N12 N10 C27 C28 76.5(9)
C26 N11 C30 C31 111.8(9)
C25 N11 C30 C31 -66.4(10)
N11 C30 C31 C32 -130.8(10)
